data_2102688
loop_
_publ_author_name
'van Smaalen, Sander'
'Dinnebier, Robert '
'Sofin, Mikhail'
Jansen,Martin

_publ_section_title
;
 Structures of incommensurate and commensurate composite crystals
 Na~<i>x~</i>CuO~2~ (<i>x</i> = 1.58, 1.6, 1.62)
;
_journal_coeditor_code CK5018
_journal_issue 1
_journal_name_full 'Acta Crystallographica Section B'
_journal_page_first 17
_journal_page_last 25
_journal_paper_doi 10.1107/S0108768106039462
_journal_volume 63
_journal_year 2007
_chemical_formula_sum 'Cu5 Na8 O10'
_chemical_formula_weight 661.6
_chemical_name_systematic ' ?'
_space_group_ssg_name C2/m(0\b0)s0
_symmetry_cell_setting monoclinic
_cell_angle_alpha 90
_cell_angle_beta 111.9709
_cell_angle_gamma 90
_cell_formula_units_Z 1
_cell_length_a 8.2417
_cell_length_b 2.7859
_cell_length_c 5.7167
_cell_modulation_dimension 1
_cell_subsystems_number 2
_cell_volume 121.726
_computing_publication_material '(Jana2000; Petricek and Dusek, 2000)'
_computing_structure_refinement '(Jana2000; Petricek and Dusek, 2000)'
_diffrn_ambient_temperature 293
_diffrn_radiation_type X-ray
_diffrn_radiation_wavelength 0.70926
_exptl_absorpt_coefficient_mu 22.317
_exptl_absorpt_correction_T_max 1.000
_exptl_absorpt_correction_T_min 1.000
_exptl_absorpt_correction_type none
_exptl_crystal_density_diffrn 9.0229
_exptl_crystal_F_000 125
_refine_ls_goodness_of_fit_ref 2.95
_refine_ls_number_parameters 107
_refine_ls_number_reflns 5656
_refine_ls_R_factor_all 0.0418
_refine_ls_R_factor_gt 0.0347
_refine_ls_shift/su_max 0.0018
_refine_ls_shift/su_mean 0.0002
_refine_ls_structure_factor_coef F
_refine_ls_weighting_details w=1/\s^2^(F)
_refine_ls_weighting_scheme sigma
_refine_ls_wR_factor_gt 0.0332
_refine_ls_wR_factor_ref 0.0334
_reflns_number_gt 4523
_reflns_number_total 5656
_reflns_threshold_expression I>3\s(I)
_cod_data_source_file ck5018.cif
_cod_data_source_block II
_cod_depositor_comments
;
The following automatic conversions were performed:
'_exptl_absorpt_correction_type' value 'None' changed to 'none' according
to '/home/saulius/struct/CIF-dictionaries/cif_core.dic' dictionary named
'cif_core.dic' version 2.4.1 from 2010-06-29.

Automatic conversion script
Id: cif_fix_enum 1527 2010-12-29 10:47:43Z saulius 

The following automatic conversions were performed:

'_exptl_absorpt_correction_type' value 'None' changed to 'none'
according to /home/saulius/struct/CIF-dictionaries/cif_core.dic
dictionary named 'cif_core.dic' version 2.4.1 from 2010-06-29.

Automatic conversion script
Id: cif_fix_values 1715 2011-07-08 13:25:40Z adriana 
;
_cod_original_cell_volume 121.7258
_cod_database_code 2102688

loop_
_space_group_symop_ssg_id
_space_group_symop_ssg_operation_algebraic
1 x1,x2,x3,x4
2 -x1,x2,-x3,1/2+x4
3 -x1,-x2,-x3,-x4
4 x1,-x2,x3,1/2-x4
5 1/2+x1,1/2+x2,x3,x4
6 1/2-x1,1/2+x2,-x3,1/2+x4
7 1/2-x1,1/2-x2,-x3,-x4
8 1/2+x1,1/2-x2,x3,1/2-x4

loop_
_atom_site_type_symbol
_atom_site_label
_atom_site_fract_x
_atom_site_fract_y
_atom_site_fract_z
_atom_site_U_iso_or_equiv
_atom_site_adp_type
_atom_site_calc_flag
_atom_site_occupancy
Cu Cu1 0 0.5 0 0.0107 Uani d 1
O O1 0.05204 0 0.242277 0.0161 Uani d 1
Na Na1 -0.154182 0.25 0.377855 0.0268 Uani d 1

loop_
_atom_site_aniso_label
_atom_site_aniso_U_11
_atom_site_aniso_U_22
_atom_site_aniso_U_33
_atom_site_aniso_U_12
_atom_site_aniso_U_13
_atom_site_aniso_U_23
_atom_site_aniso_type_symbol
Cu1 0.012659 0.010929 0.008165 0 0.003339 0 Cu
O1 0.023003 0.014862 0.009429 0 0.004993 0 O
Na1 0.021659 0.042864 0.016004 0 0.007236 0 Na

loop_
_atom_site_displace_Fourier_atom_site_label
_atom_site_displace_Fourier_axis
_atom_site_displace_Fourier_wave_vector_seq_id
_atom_site_displace_Fourier_param_cos
_atom_site_displace_Fourier_param_sin
Cu1 x 1 0 -0.0143
Cu1 y 1 0 0
Cu1 z 1 0 -0.0286
Cu1 x 2 0 0
Cu1 y 2 0 -0.0062
Cu1 z 2 0 0
Cu1 x 3 0 0.0042
Cu1 y 3 0 0
Cu1 z 3 0 0.0027
Cu1 x 4 0 0
Cu1 y 4 0 -0.0014
Cu1 z 4 0 0
O1 x 1 0 0.0119
O1 y 1 0.0239 0
O1 z 1 0 0.0243
O1 x 2 -0.0061 0
O1 y 2 0 0.0204
O1 z 2 -0.0075 0
O1 x 3 0 0.0076
O1 y 3 -0.0082 0
O1 z 3 0 0.0043
O1 x 4 0.0013 0
O1 y 4 0 0.0048
O1 z 4 0.0003 0
Na1 x 1 -0.0364 0
Na1 y 1 0 0.0985
Na1 z 1 -0.0256 0
Na1 x 2 -0.0082 0
Na1 y 2 0 -0.0018
Na1 z 2 -0.0097 0
Na1 x 3 0.0042 0
Na1 y 3 0 -0.0179
Na1 z 3 -0.0007 0
Na1 x 4 0.0024 0
Na1 y 4 0 0
Na1 z 4 0.0004 0

loop_
_atom_site_Fourier_wave_vector_seq_id
_atom_site_Fourier_wave_vector_x
_atom_site_Fourier_wave_vector_z
1 0.00000 0.00000
2 0.00000 0.00000
3 0.00000 0.00000
4 0.00000 0.00000

loop_
_atom_site_U_Fourier_atom_site_label
_atom_site_U_Fourier_tens_elem
_atom_site_U_Fourier_wave_vector_seq_id
_atom_site_U_Fourier_param_cos
_atom_site_U_Fourier_param_sin
Cu1 U11 1 0 0
Cu1 U22 1 0 0
Cu1 U33 1 0 0
Cu1 U12 1 -0.002292 0
Cu1 U13 1 0 0
Cu1 U23 1 -0.001951 0
Cu1 U11 2 -0.000938 0
Cu1 U22 2 -0.001233 0
Cu1 U33 2 -0.000409 0
Cu1 U12 2 0 0
Cu1 U13 2 0.000089 0
Cu1 U23 2 0 0
Cu1 U11 3 0 0
Cu1 U22 3 0 0
Cu1 U33 3 0 0
Cu1 U12 3 0.001153 0
Cu1 U13 3 0 0
Cu1 U23 3 0.001033 0
Cu1 U11 4 -0.00367 0
Cu1 U22 4 -0.00013 0
Cu1 U33 4 -0.001985 0
Cu1 U12 4 0 0
Cu1 U13 4 -0.001894 0
Cu1 U23 4 0 0
O1 U11 1 0 -0.007726
O1 U22 1 0 -0.001137
O1 U33 1 0 0.000357
O1 U12 1 0.004968 0
O1 U13 1 0 -0.000565
O1 U23 1 0.002039 0
O1 U11 2 0.000177 0
O1 U22 2 0.005123 0
O1 U33 2 -0.00091 0
O1 U12 2 0 -0.000235
O1 U13 2 0.000452 0
O1 U23 2 0 0.000425
O1 U11 3 0 -0.000164
O1 U22 3 0 -0.000637
O1 U33 3 0 -0.000686
O1 U12 3 0.003843 0
O1 U13 3 0 -0.000386
O1 U23 3 0.000288 0
O1 U11 4 -0.001578 0
O1 U22 4 0.002843 0
O1 U33 4 0.001428 0
O1 U12 4 0 0.000814
O1 U13 4 0.000707 0
O1 U23 4 0 -0.00006
Na1 U11 1 0.005322 0
Na1 U22 1 0.035756 0
Na1 U33 1 0.002385 0
Na1 U12 1 0 0.019492
Na1 U13 1 0.001318 0
Na1 U23 1 0 0.008364
Na1 U11 2 -0.004723 0
Na1 U22 2 0.001838 0
Na1 U33 2 0.00038 0
Na1 U12 2 0 0.018063
Na1 U13 2 -0.000804 0
Na1 U23 2 0 0.009998
Na1 U11 3 -0.011063 0
Na1 U22 3 -0.022437 0
Na1 U33 3 0.004784 0
Na1 U12 3 0 0.008346
Na1 U13 3 -0.002286 0
Na1 U23 3 0 0.006811
Na1 U11 4 0.000236 0
Na1 U22 4 -0.015349 0
Na1 U33 4 -0.004909 0
Na1 U12 4 0 -619.6094
Na1 U13 4 -0.001531 0
Na1 U23 4 0 -6.237483

loop_
_atom_type_symbol
_atom_type_scat_dispersion_real
_atom_type_scat_dispersion_imag
_atom_type_scat_source
Na 0.036 0.025 'International Tables Vol C Tables  4.2.6.8 and 6.1.1.1'
Cu 0.320 1.265 'International Tables Vol C Tables  4.2.6.8 and 6.1.1.1'
O 0.011 0.006 'International Tables Vol C Tables  4.2.6.8 and 6.1.1.1'

loop_
_cell_subsystem_description
_cell_subsystem_matrix_W_1_1
_cell_subsystem_matrix_W_1_4
_cell_subsystem_matrix_W_2_2
_cell_subsystem_matrix_W_3_3
_cell_subsystem_matrix_W_4_1
_cell_subsystem_matrix_W_4_4
'1-st subsystem' 1 0 1 1 0 1
'2-nd subsystem' 1 0 0 1 0 0

loop_
_cell_subsystem_matrix_W_1_2
_cell_subsystem_matrix_W_1_3
_cell_subsystem_matrix_W_2_1
_cell_subsystem_matrix_W_2_3
_cell_subsystem_matrix_W_2_4
_cell_subsystem_matrix_W_3_1
_cell_subsystem_matrix_W_3_2
_cell_subsystem_matrix_W_3_4
_cell_subsystem_matrix_W_4_2
_cell_subsystem_matrix_W_4_3
0 0 0 0 0 0 0 0 0 0
0 0 0 0 1 0 0 0 1 0

loop_
_cell_wave_vector_seq_id
_cell_wave_vector_x
_cell_wave_vector_y
_cell_wave_vector_z
1 0.00000 0.80000 0.00000

loop_
_geom_bond_atom_site_label_1
_geom_bond_atom_site_label_2
_geom_bond_site_symmetry_2
_geom_bond_publ_flag
_geom_bond_distance_max
_geom_bond_distance_min
_geom_bond_distance_av
Cu1 Cu1 1_545 yes 2.8181 2.7577 2.7895
Cu1 Cu1 1_565 yes 2.8181 2.7577 2.7895
Cu1 O1 . yes 1.9298 1.8579 1.8991
Cu1 O1 1_565 yes 1.9298 1.8579 1.8991
Cu1 Na1 1_564 yes 4.1968 3.0599 17.5745
Cu1 Na1 . yes 5.1372 3.2115 20.3621
Cu1 Na1 1_565 yes 3.776 2.8961 15.7315
Cu1 Na1 5_555 yes 5.1985 3.2528 20.5305
Cu1 Na1 5_565 yes 3.3056 2.738 15.6325
Cu1 O11 . yes 1.9504 1.8332 1.9004
Cu1 O11 1_565 yes 1.9504 1.8332 1.9004
Cu1 Na11 1_565 yes 3.8568 2.8958 16.2516
Cu1 Na11 1_575 yes 4.7487 3.0749 19.3148
Cu1 Na11 1_566 yes 4.1987 3.1054 18.0009
Cu1 Na11 5_465 yes 3.4583 2.8067 15.6102
Cu1 Na11 5_475 yes 5.1377 3.2627 19.4405
O1 O1 1_545 yes 2.8845 2.709 2.7886
O1 O1 1_565 yes 2.8845 2.709 2.7886
O1 Na1 . yes 3.6968 2.2948 13.4019
O1 Na1 1_565 yes 4.3988 2.3242 15.5059
O1 Na1 5_555 yes 3.7564 2.2962 14.3695
O1 Na1 5_565 yes 3.8109 2.2962 15.8104
O1 O11 . yes 2.654 2.5176 2.5776
O1 O11 1_556 yes 3.3886 3.3482 3.3653
O1 Na11 1_556 yes 4.8118 2.3551 18.6881
O1 Na11 1_566 yes 2.3551 2.2979 11.6155
O1 Na11 1_576 yes 5.4042 3.0006 21.7372
Na1 Na1 1_545 yes 3.9071 3.0793 3.4932
Na1 Na1 1_565 yes 3.9071 3.0793 3.4932
Na1 O11 1_556 yes 2.4236 2.2772 9.3842
Na1 O11 1_566 yes 3.6216 2.3301 10.7287
Na1 Na11 1_556 yes 3.1618 2.7945 2.9994
Na1 Na11 1_566 yes 3.1618 2.7945 2.9994
Na1 Na11 5_456 yes 3.1095 2.9911 3.0505
Na1 Na11 5_466 yes 3.1095 2.9911 3.0505
O11 O11 1_545 yes 3 2.6948 2.792
O11 O11 1_565 yes 3 2.6948 2.792
O11 Na11 . yes 4.7373 2.5664 19.025
O11 Na11 1_565 yes 2.5664 2.3115 11.9068
O11 Na11 1_575 yes 5.5575 3.1755 22.0161
O11 Na11 5_455 yes 5.1699 2.7714 19.4868
O11 Na11 5_465 yes 2.7714 2.2831 12.0532
Na11 Na11 1_545 yes 3.8669 3.0733 3.4961
Na11 Na11 1_565 yes 3.8669 3.0733 3.4961
